data_7008646
loop_
_publ_author_name
'Braga, Dario'
'Polito, Marco'
'Giaffreda, Stefano L.'
'Grepioni, Fabrizia'

_publ_section_title
;
 Novel organometallic building blocks for molecular crystal
 engineering. Part 4. Synthesis and characterization of mono- and
 bis-amido derivatives of [Co(III)(eta5-C5H4COOH)2]+ and their
 utilization as ligands.
;
_journal_issue 16
_journal_name_full 'Dalton transactions (Cambridge, England : 2003)'
_journal_page_first 2766
_journal_page_last 2773
_journal_paper_doi 10.1039/b505521k
_journal_year 2005
_chemical_formula_sum 'C32 H24 Co F6 N6 O2 P'
_chemical_formula_weight 728.48
_chemical_name_systematic
;
?
;
_space_group_IT_number 2
_symmetry_cell_setting triclinic
_symmetry_space_group_name_Hall '-P 1'
_symmetry_space_group_name_H-M 'P -1'
_atom_sites_solution_hydrogens geom
_atom_sites_solution_primary direct
_atom_sites_solution_secondary difmap
_audit_creation_method SHELXL-97
_cell_angle_alpha 64.82(2)
_cell_angle_beta 67.27(3)
_cell_angle_gamma 80.85(2)
_cell_formula_units_Z 2
_cell_length_a 11.186(3)
_cell_length_b 12.622(3)
_cell_length_c 13.089(4)
_cell_measurement_temperature 293(2)
_cell_volume 1542.5(8)
_computing_structure_refinement 'SHELXL-97 (Sheldrick, 1997)'
_diffrn_ambient_temperature 293(2)
_diffrn_measured_fraction_theta_full 0.999
_diffrn_measured_fraction_theta_max 0.999
_diffrn_radiation_monochromator graphite
_diffrn_radiation_source 'fine-focus sealed tube'
_diffrn_radiation_type MoK\a
_diffrn_radiation_wavelength 0.71073
_diffrn_reflns_av_R_equivalents 0.0386
_diffrn_reflns_av_sigmaI/netI 0.1510
_diffrn_reflns_limit_h_max 13
_diffrn_reflns_limit_h_min -12
_diffrn_reflns_limit_k_max 14
_diffrn_reflns_limit_k_min -13
_diffrn_reflns_limit_l_max 15
_diffrn_reflns_limit_l_min 0
_diffrn_reflns_number 5668
_diffrn_reflns_theta_full 24.97
_diffrn_reflns_theta_max 24.97
_diffrn_reflns_theta_min 3.03
_exptl_absorpt_coefficient_mu 0.686
_exptl_absorpt_correction_T_max 1.000
_exptl_absorpt_correction_T_min 0.911
_exptl_absorpt_correction_type psi-scan
_exptl_crystal_density_diffrn 1.568
_exptl_crystal_density_method 'not measured'
_exptl_crystal_F_000 740
_exptl_crystal_size_max 0.26
_exptl_crystal_size_mid 0.24
_exptl_crystal_size_min 0.20
_refine_diff_density_max 0.676
_refine_diff_density_min -0.530
_refine_diff_density_rms 0.093
_refine_ls_extinction_method none
_refine_ls_goodness_of_fit_ref 0.983
_refine_ls_hydrogen_treatment mixed
_refine_ls_matrix_type full
_refine_ls_number_parameters 433
_refine_ls_number_reflns 5410
_refine_ls_number_restraints 0
_refine_ls_restrained_S_all 0.983
_refine_ls_R_factor_all 0.1955
_refine_ls_R_factor_gt 0.0676
_refine_ls_shift/su_max 0.001
_refine_ls_shift/su_mean 0.000
_refine_ls_structure_factor_coef Fsqd
_refine_ls_weighting_details 'calc w=1/[\s^2^(Fo^2^)+(0.1161P)^2^+0.0000P] where P=(Fo^2^+2Fc^2^)/3'
_refine_ls_weighting_scheme calc
_refine_ls_wR_factor_gt 0.1650
_refine_ls_wR_factor_ref 0.2220
_reflns_number_gt 2372
_reflns_number_total 5410
_reflns_threshold_expression >2sigma(I)
_cod_data_source_file b505521k.txt
_cod_data_source_block 3_[Co(C5H4-CON(C5H4N)2)2]+[PF6]-
_cod_depositor_comments
;
The following automatic conversions were performed:
'_symmetry_cell_setting' value 'Triclinic' changed to 'triclinic'
according to '/home/saulius/struct/CIF-dictionaries/cif_core.dic'
dictionary named 'cif_core.dic' version 2.4.1 from
2010-06-29.

'_exptl_absorpt_correction_type' value 'Psi-scan' changed to
'psi-scan' according to
'/home/saulius/struct/CIF-dictionaries/cif_core.dic' dictionary named
'cif_core.dic' version 2.4.1 from 2010-06-29.

Automatic conversion script
Id: cif_fix_enum 1527 2010-12-29 10:47:43Z saulius 
;
_cod_original_cell_volume 1542.5(7)
_cod_original_sg_symbol_H-M P-1
_cod_database_code 7008646

loop_
_symmetry_equiv_pos_as_xyz
'x, y, z'
'-x, -y, -z'

loop_
_atom_site_label
_atom_site_type_symbol
_atom_site_fract_x
_atom_site_fract_y
_atom_site_fract_z
_atom_site_U_iso_or_equiv
_atom_site_adp_type
_atom_site_occupancy
_atom_site_symmetry_multiplicity
_atom_site_calc_flag
_atom_site_refinement_flags
_atom_site_disorder_assembly
_atom_site_disorder_group
C1 C 0.3123(7) 0.1634(6) 0.0044(8) 0.047(2) Uani 1 1 d . . .
H1 H 0.3560 0.1671 -0.0736 0.057 Uiso 1 1 calc R . .
C2 C 0.2865(8) 0.2578(7) 0.0370(9) 0.050(2) Uani 1 1 d . . .
H2 H 0.3104 0.3351 -0.0150 0.060 Uiso 1 1 calc R . .
C3 C 0.2188(8) 0.2174(7) 0.1608(9) 0.051(2) Uani 1 1 d . . .
H3 H 0.1887 0.2635 0.2053 0.061 Uiso 1 1 calc R . .
C4 C 0.2032(7) 0.0953(6) 0.2078(7) 0.0434(19) Uani 1 1 d . . .
H4 H 0.1626 0.0460 0.2883 0.052 Uiso 1 1 calc R . .
C5 C 0.2623(7) 0.0617(6) 0.1071(7) 0.0384(18) Uani 1 1 d . . .
C6 C 0.2593(7) -0.0570(6) 0.1067(7) 0.0409(18) Uani 1 1 d . . .
C7 C 0.3753(7) -0.1229(6) 0.2472(7) 0.0415(18) Uani 1 1 d . . .
C8 C 0.3349(11) -0.1725(8) 0.3704(9) 0.078(3) Uani 1 1 d . . .
H8 H 0.2613 -0.2199 0.4168 0.093 Uiso 1 1 calc R . .
C9 C 0.5446(9) -0.0372(8) 0.2341(10) 0.069(3) Uani 1 1 d . . .
H9 H 0.6169 0.0115 0.1859 0.083 Uiso 1 1 calc R . .
C10 C 0.5157(13) -0.0823(10) 0.3533(12) 0.084(3) Uani 1 1 d . . .
H10 H 0.5678 -0.0681 0.3869 0.101 Uiso 1 1 calc R . .
C11 C 0.4077(14) -0.1496(11) 0.4234(11) 0.102(4) Uani 1 1 d . . .
H11 H 0.3825 -0.1804 0.5071 0.122 Uiso 1 1 calc R . .
C12 C 0.2906(7) -0.2649(6) 0.2102(7) 0.0395(17) Uani 1 1 d . . .
C13 C 0.1798(8) -0.3073(7) 0.2236(7) 0.052(2) Uani 1 1 d . . .
H13 H 0.1094 -0.2584 0.2161 0.062 Uiso 1 1 calc R . .
C14 C 0.1721(9) -0.4241(8) 0.2485(8) 0.060(2) Uani 1 1 d . . .
H14 H 0.0968 -0.4561 0.2588 0.072 Uiso 1 1 calc R . .
C15 C 0.2811(9) -0.4927(7) 0.2578(8) 0.059(2) Uani 1 1 d . . .
H15 H 0.2808 -0.5718 0.2736 0.071 Uiso 1 1 calc R . .
C16 C 0.3865(9) -0.4419(7) 0.2434(8) 0.058(2) Uani 1 1 d . . .
H16 H 0.4578 -0.4891 0.2520 0.069 Uiso 1 1 calc R . .
C17 C 0.0265(8) 0.2945(6) -0.0261(8) 0.049(2) Uani 1 1 d . . .
H17 H 0.0607 0.3641 -0.0916 0.059 Uiso 1 1 calc R . .
C18 C 0.0326(9) 0.1826(8) -0.0297(9) 0.058(2) Uani 1 1 d . . .
H18 H 0.0707 0.1660 -0.0981 0.070 Uiso 1 1 calc R . .
C19 C -0.0289(8) 0.1024(7) 0.0881(9) 0.055(2) Uani 1 1 d . . .
H19 H -0.0375 0.0224 0.1122 0.066 Uiso 1 1 calc R . .
C20 C -0.0754(7) 0.1631(6) 0.1636(8) 0.0435(19) Uani 1 1 d . . .
H20 H -0.1219 0.1303 0.2462 0.052 Uiso 1 1 calc R . .
C21 C -0.0407(7) 0.2811(6) 0.0945(7) 0.0398(18) Uani 1 1 d . . .
C22 C -0.0617(7) 0.3754(6) 0.1403(7) 0.0348(16) Uani 1 1 d . . .
C23 C -0.2931(7) 0.3489(6) 0.1913(7) 0.0373(17) Uani 1 1 d . . .
C24 C -0.2987(8) 0.3804(7) 0.0801(8) 0.052(2) Uani 1 1 d . . .
H24 H -0.2382 0.4316 0.0106 0.063 Uiso 1 1 calc R . .
C25 C -0.3971(9) 0.3335(10) 0.0752(10) 0.074(3) Uani 1 1 d . . .
H25 H -0.4034 0.3504 0.0011 0.089 Uiso 1 1 calc R . .
C26 C -0.4854(10) 0.2625(9) 0.1785(11) 0.073(3) Uani 1 1 d . . .
H26 H -0.5526 0.2296 0.1764 0.087 Uiso 1 1 calc R . .
C27 C -0.4739(8) 0.2403(8) 0.2851(9) 0.066(3) Uani 1 1 d . . .
H27 H -0.5372 0.1945 0.3562 0.080 Uiso 1 1 calc R . .
C28 C -0.2231(7) 0.4580(6) 0.2749(7) 0.0385(17) Uani 1 1 d . . .
C29 C -0.1633(8) 0.4364(7) 0.3556(8) 0.053(2) Uani 1 1 d . . .
H29 H -0.1008 0.3786 0.3650 0.064 Uiso 1 1 calc R . .
C30 C -0.1996(10) 0.5042(9) 0.4226(9) 0.076(3) Uani 1 1 d . . .
H30 H -0.1594 0.4958 0.4759 0.091 Uiso 1 1 calc R . .
C31 C -0.2975(11) 0.5849(9) 0.4077(9) 0.076(3) Uani 1 1 d . . .
H31 H -0.3257 0.6305 0.4527 0.091 Uiso 1 1 calc R . .
C32 C -0.3518(9) 0.5968(8) 0.3271(9) 0.070(3) Uani 1 1 d . . .
H32 H -0.4176 0.6513 0.3182 0.085 Uiso 1 1 calc R . .
Co1 Co 0.11990(10) 0.18172(8) 0.08128(10) 0.0361(3) Uani 1 1 d . . .
N1 N 0.4777(6) -0.0566(6) 0.1788(6) 0.0511(17) Uani 1 1 d . . .
N2 N 0.3967(6) -0.3283(5) 0.2176(6) 0.0465(16) Uani 1 1 d . . .
N3 N -0.3755(6) 0.2813(6) 0.2932(6) 0.0487(16) Uani 1 1 d . . .
N4 N -0.3152(7) 0.5339(6) 0.2595(6) 0.0535(18) Uani 1 1 d . . .
N5 N 0.3040(5) -0.1468(5) 0.1901(5) 0.0383(14) Uani 1 1 d . . .
N6 N -0.1878(5) 0.3912(5) 0.2021(6) 0.0390(15) Uani 1 1 d . . .
O1 O 0.2189(6) -0.0696(4) 0.0402(5) 0.0577(16) Uani 1 1 d . . .
O2 O 0.0256(5) 0.4303(4) 0.1260(5) 0.0457(13) Uani 1 1 d . . .
F1 F 0.9391(11) 0.7071(7) 0.4718(8) 0.188(4) Uani 1 1 d . . .
F2 F 0.8467(15) 0.9536(7) 0.4405(10) 0.288(9) Uani 1 1 d . . .
F3 F 0.918(3) 0.8102(14) 0.5604(14) 0.352(12) Uani 1 1 d . . .
F4 F 0.8555(18) 0.8470(14) 0.3552(15) 0.308(9) Uani 1 1 d . . .
F5 F 0.7623(10) 0.7809(11) 0.5363(16) 0.339(12) Uani 1 1 d . . .
F6 F 1.0139(10) 0.8759(9) 0.3621(11) 0.218(6) Uani 1 1 d . . .
P1 P 0.8879(3) 0.8322(2) 0.4580(3) 0.0767(8) Uani 1 1 d . . .

loop_
_atom_site_aniso_label
_atom_site_aniso_U_11
_atom_site_aniso_U_22
_atom_site_aniso_U_33
_atom_site_aniso_U_23
_atom_site_aniso_U_13
_atom_site_aniso_U_12
C1 0.040(4) 0.043(4) 0.059(6) -0.026(4) -0.015(4) 0.010(3)
C2 0.046(5) 0.036(4) 0.074(7) -0.019(4) -0.031(5) 0.002(4)
C3 0.049(5) 0.052(5) 0.082(7) -0.041(5) -0.041(5) 0.014(4)
C4 0.044(4) 0.049(5) 0.042(5) -0.022(4) -0.019(4) 0.010(4)
C5 0.041(4) 0.032(4) 0.049(5) -0.018(4) -0.025(4) 0.008(3)
C6 0.045(4) 0.031(4) 0.049(5) -0.019(4) -0.018(4) 0.006(3)
C7 0.048(5) 0.041(4) 0.044(5) -0.022(4) -0.025(4) 0.016(4)
C8 0.106(8) 0.069(6) 0.057(7) -0.014(5) -0.036(6) -0.010(6)
C9 0.072(6) 0.077(6) 0.091(8) -0.050(6) -0.044(6) 0.002(5)
C10 0.116(10) 0.089(8) 0.095(9) -0.050(7) -0.074(8) 0.011(7)
C11 0.150(12) 0.115(10) 0.062(8) -0.028(7) -0.063(8) -0.016(9)
C12 0.043(4) 0.038(4) 0.038(5) -0.016(4) -0.015(4) 0.003(3)
C13 0.050(5) 0.047(5) 0.063(6) -0.022(4) -0.027(5) 0.009(4)
C14 0.058(6) 0.064(6) 0.067(6) -0.033(5) -0.020(5) -0.011(5)
C15 0.075(6) 0.042(5) 0.073(7) -0.032(5) -0.033(5) 0.008(4)
C16 0.073(6) 0.041(5) 0.074(7) -0.032(5) -0.038(5) 0.020(4)
C17 0.063(5) 0.039(4) 0.064(6) -0.023(4) -0.046(5) 0.016(4)
C18 0.071(6) 0.065(6) 0.072(7) -0.047(5) -0.045(6) 0.023(5)
C19 0.061(5) 0.045(5) 0.085(7) -0.039(5) -0.043(5) 0.011(4)
C20 0.040(4) 0.032(4) 0.056(5) -0.015(4) -0.015(4) -0.009(3)
C21 0.041(4) 0.028(4) 0.058(6) -0.017(4) -0.029(4) 0.007(3)
C22 0.032(4) 0.031(4) 0.044(5) -0.013(3) -0.019(4) -0.001(3)
C23 0.045(4) 0.038(4) 0.041(5) -0.020(4) -0.025(4) 0.008(3)
C24 0.050(5) 0.059(5) 0.048(5) -0.020(4) -0.023(4) 0.006(4)
C25 0.059(6) 0.120(9) 0.071(7) -0.049(7) -0.042(6) 0.011(6)
C26 0.067(7) 0.094(8) 0.093(8) -0.049(7) -0.049(7) -0.005(6)
C27 0.039(5) 0.070(6) 0.083(7) -0.022(5) -0.019(5) -0.016(4)
C28 0.036(4) 0.039(4) 0.041(5) -0.014(4) -0.014(4) -0.007(3)
C29 0.047(5) 0.057(5) 0.059(6) -0.024(4) -0.023(4) 0.002(4)
C30 0.091(8) 0.096(8) 0.060(7) -0.035(6) -0.038(6) -0.010(6)
C31 0.096(8) 0.085(7) 0.070(7) -0.056(6) -0.025(6) 0.001(6)
C32 0.066(6) 0.071(6) 0.095(8) -0.060(6) -0.025(6) 0.013(5)
Co1 0.0412(6) 0.0287(5) 0.0461(7) -0.0181(5) -0.0229(5) 0.0078(4)
N1 0.043(4) 0.062(4) 0.057(5) -0.032(4) -0.020(4) 0.009(3)
N2 0.052(4) 0.042(4) 0.054(4) -0.024(3) -0.028(4) 0.014(3)
N3 0.047(4) 0.059(4) 0.035(4) -0.013(3) -0.012(3) -0.011(3)
N4 0.061(4) 0.057(4) 0.064(5) -0.040(4) -0.032(4) 0.017(3)
N5 0.041(3) 0.031(3) 0.051(4) -0.021(3) -0.023(3) 0.008(3)
N6 0.032(3) 0.039(3) 0.054(4) -0.023(3) -0.019(3) 0.002(3)
O1 0.085(4) 0.046(3) 0.069(4) -0.029(3) -0.054(4) 0.014(3)
O2 0.041(3) 0.036(3) 0.063(4) -0.022(3) -0.018(3) -0.002(2)
F1 0.257(11) 0.091(6) 0.144(8) -0.034(5) -0.024(7) 0.029(6)
F2 0.43(2) 0.083(6) 0.171(10) -0.042(7) 0.045(11) 0.056(9)
F3 0.70(4) 0.284(17) 0.197(13) -0.126(13) -0.29(2) 0.09(2)
F4 0.41(2) 0.302(18) 0.302(18) -0.041(15) -0.285(19) -0.047(17)
F5 0.099(7) 0.218(12) 0.347(19) 0.080(13) 0.067(10) -0.015(8)
F6 0.141(8) 0.175(9) 0.236(12) -0.090(8) 0.072(8) -0.071(7)
P1 0.0706(19) 0.0689(18) 0.0639(19) -0.0113(15) -0.0088(16) -0.0135(14)

loop_
_atom_type_symbol
_atom_type_description
_atom_type_scat_dispersion_real
_atom_type_scat_dispersion_imag
_atom_type_scat_source
C C 0.0030 0.0020 'International Tables Vol C Tables 4.2.6.8 and 6.1.1.4'
H H 0.0000 0.0000 'International Tables Vol C Tables 4.2.6.8 and 6.1.1.4'
Co Co 0.3490 0.9720 'International Tables Vol C Tables 4.2.6.8 and 6.1.1.4'
F F 0.0170 0.0100 'International Tables Vol C Tables 4.2.6.8 and 6.1.1.4'
N N 0.0060 0.0030 'International Tables Vol C Tables 4.2.6.8 and 6.1.1.4'
O O 0.0110 0.0060 'International Tables Vol C Tables 4.2.6.8 and 6.1.1.4'
P P 0.1020 0.0940 'International Tables Vol C Tables 4.2.6.8 and 6.1.1.4'

loop_
_geom_angle_atom_site_label_1
_geom_angle_atom_site_label_2
_geom_angle_atom_site_label_3
_geom_angle
_geom_angle_site_symmetry_1
_geom_angle_site_symmetry_3
_geom_angle_publ_flag
C2 C1 C5 109.2(8) . . ?
C2 C1 Co1 69.1(4) . . ?
C5 C1 Co1 70.8(4) . . ?
C1 C2 C3 108.4(7) . . ?
C1 C2 Co1 70.5(4) . . ?
C3 C2 Co1 69.3(4) . . ?
C2 C3 C4 108.8(7) . . ?
C2 C3 Co1 69.9(5) . . ?
C4 C3 Co1 71.2(4) . . ?
C3 C4 C5 106.5(7) . . ?
C3 C4 Co1 67.9(4) . . ?
C5 C4 Co1 69.6(4) . . ?
C1 C5 C4 107.1(6) . . ?
C1 C5 C6 124.9(7) . . ?
C4 C5 C6 127.6(7) . . ?
C1 C5 Co1 69.0(4) . . ?
C4 C5 Co1 69.1(4) . . ?
C6 C5 Co1 121.9(5) . . ?
O1 C6 N5 124.6(6) . . ?
O1 C6 C5 121.2(6) . . ?
N5 C6 C5 114.1(6) . . ?
N1 C7 C8 123.4(8) . . ?
N1 C7 N5 117.9(7) . . ?
C8 C7 N5 118.7(8) . . ?
C7 C8 C11 117.4(10) . . ?
N1 C9 C10 125.0(10) . . ?
C9 C10 C11 117.4(10) . . ?
C10 C11 C8 119.9(11) . . ?
N2 C12 C13 124.4(7) . . ?
N2 C12 N5 113.1(6) . . ?
C13 C12 N5 122.5(6) . . ?
C12 C13 C14 119.1(7) . . ?
C13 C14 C15 117.7(8) . . ?
C16 C15 C14 118.4(8) . . ?
N2 C16 C15 124.9(8) . . ?
C21 C17 C18 107.7(8) . . ?
C21 C17 Co1 69.6(4) . . ?
C18 C17 Co1 70.2(4) . . ?
C19 C18 C17 107.6(8) . . ?
C19 C18 Co1 69.7(5) . . ?
C17 C18 Co1 68.6(4) . . ?
C18 C19 C20 108.2(7) . . ?
C18 C19 Co1 70.1(5) . . ?
C20 C19 Co1 69.9(4) . . ?
C19 C20 C21 108.9(7) . . ?
C19 C20 Co1 69.9(5) . . ?
C21 C20 Co1 69.2(4) . . ?
C20 C21 C17 107.6(7) . . ?
C20 C21 C22 126.7(7) . . ?
C17 C21 C22 125.5(7) . . ?
C20 C21 Co1 70.3(4) . . ?
C17 C21 Co1 69.5(4) . . ?
C22 C21 Co1 122.2(5) . . ?
O2 C22 N6 122.9(6) . . ?
O2 C22 C21 122.7(6) . . ?
N6 C22 C21 114.4(6) . . ?
N3 C23 C24 125.7(7) . . ?
N3 C23 N6 114.7(6) . . ?
C24 C23 N6 119.6(7) . . ?
C23 C24 C25 116.8(8) . . ?
C26 C25 C24 119.8(9) . . ?
C25 C26 C27 118.6(8) . . ?
N3 C27 C26 123.2(9) . . ?
N4 C28 C29 125.4(7) . . ?
N4 C28 N6 114.9(6) . . ?
C29 C28 N6 119.6(7) . . ?
C28 C29 C30 117.4(8) . . ?
C31 C30 C29 118.0(8) . . ?
C32 C31 C30 119.4(9) . . ?
N4 C32 C31 123.1(9) . . ?
C3 Co1 C2 40.8(3) . . ?
C3 Co1 C17 127.9(3) . . ?
C2 Co1 C17 107.5(3) . . ?
C3 Co1 C21 107.6(3) . . ?
C2 Co1 C21 117.5(3) . . ?
C17 Co1 C21 40.9(3) . . ?
C3 Co1 C1 68.3(3) . . ?
C2 Co1 C1 40.3(3) . . ?
C17 Co1 C1 117.5(4) . . ?
C21 Co1 C1 150.8(3) . . ?
C3 Co1 C20 118.3(4) . . ?
C2 Co1 C20 151.5(3) . . ?
C17 Co1 C20 68.1(3) . . ?
C21 Co1 C20 40.5(3) . . ?
C1 Co1 C20 167.3(3) . . ?
C3 Co1 C19 151.6(4) . . ?
C2 Co1 C19 166.6(4) . . ?
C17 Co1 C19 68.5(3) . . ?
C21 Co1 C19 68.4(3) . . ?
C1 Co1 C19 129.1(3) . . ?
C20 Co1 C19 40.3(3) . . ?
C3 Co1 C4 40.9(3) . . ?
C2 Co1 C4 68.7(3) . . ?
C17 Co1 C4 166.6(3) . . ?
C21 Co1 C4 128.4(3) . . ?
C1 Co1 C4 68.5(3) . . ?
C20 Co1 C4 108.8(3) . . ?
C19 Co1 C4 118.2(3) . . ?
C3 Co1 C18 166.8(4) . . ?
C2 Co1 C18 128.6(4) . . ?
C17 Co1 C18 41.2(3) . . ?
C21 Co1 C18 68.7(3) . . ?
C1 Co1 C18 108.4(4) . . ?
C20 Co1 C18 67.7(4) . . ?
C19 Co1 C18 40.2(3) . . ?
C4 Co1 C18 151.1(3) . . ?
C3 Co1 C5 68.9(3) . . ?
C2 Co1 C5 68.2(3) . . ?
C17 Co1 C5 150.6(3) . . ?
C21 Co1 C5 167.6(3) . . ?
C1 Co1 C5 40.2(3) . . ?
C20 Co1 C5 129.7(3) . . ?
C19 Co1 C5 108.6(3) . . ?
C4 Co1 C5 41.3(3) . . ?
C18 Co1 C5 117.4(3) . . ?
C7 N1 C9 116.9(8) . . ?
C12 N2 C16 115.4(7) . . ?
C23 N3 C27 115.7(7) . . ?
C28 N4 C32 116.6(7) . . ?
C6 N5 C7 121.1(6) . . ?
C6 N5 C12 119.8(6) . . ?
C7 N5 C12 118.8(6) . . ?
C22 N6 C28 121.6(6) . . ?
C22 N6 C23 121.8(6) . . ?
C28 N6 C23 116.4(6) . . ?
F3 P1 F5 89.2(11) . . ?
F3 P1 F4 176.3(10) . . ?
F5 P1 F4 88.8(12) . . ?
F3 P1 F6 100.3(12) . . ?
F5 P1 F6 168.9(11) . . ?
F4 P1 F6 81.5(9) . . ?
F3 P1 F2 94.2(9) . . ?
F5 P1 F2 95.5(8) . . ?
F4 P1 F2 89.0(9) . . ?
F6 P1 F2 89.6(7) . . ?
F3 P1 F1 85.8(8) . . ?
F5 P1 F1 87.7(7) . . ?
F4 P1 F1 91.1(8) . . ?
F6 P1 F1 87.2(6) . . ?
F2 P1 F1 176.8(7) . . ?

loop_
_geom_bond_atom_site_label_1
_geom_bond_atom_site_label_2
_geom_bond_distance
_geom_bond_site_symmetry_2
_geom_bond_publ_flag
C1 C2 1.384(10) . ?
C1 C5 1.395(10) . ?
C1 Co1 2.016(7) . ?
C2 C3 1.389(11) . ?
C2 Co1 1.998(8) . ?
C3 C4 1.407(10) . ?
C3 Co1 1.989(7) . ?
C4 C5 1.437(10) . ?
C4 Co1 2.033(7) . ?
C5 C6 1.507(9) . ?
C5 Co1 2.039(7) . ?
C6 O1 1.196(8) . ?
C6 N5 1.384(9) . ?
C7 N1 1.300(9) . ?
C7 C8 1.365(11) . ?
C7 N5 1.418(9) . ?
C8 C11 1.383(13) . ?
C9 N1 1.331(10) . ?
C9 C10 1.332(13) . ?
C10 C11 1.352(15) . ?
C12 N2 1.333(8) . ?
C12 C13 1.348(10) . ?
C12 N5 1.423(8) . ?
C13 C14 1.376(11) . ?
C14 C15 1.392(11) . ?
C15 C16 1.342(11) . ?
C16 N2 1.339(9) . ?
C17 C21 1.407(11) . ?
C17 C18 1.423(10) . ?
C17 Co1 2.013(7) . ?
C18 C19 1.396(12) . ?
C18 Co1 2.035(8) . ?
C19 C20 1.397(11) . ?
C19 Co1 2.030(8) . ?
C20 C21 1.398(9) . ?
C20 Co1 2.029(7) . ?
C21 C22 1.496(10) . ?
C21 Co1 2.015(7) . ?
C22 O2 1.197(7) . ?
C22 N6 1.360(9) . ?
C23 N3 1.299(9) . ?
C23 C24 1.361(10) . ?
C23 N6 1.445(8) . ?
C24 C25 1.363(11) . ?
C25 C26 1.350(13) . ?
C26 C27 1.355(12) . ?
C27 N3 1.344(9) . ?
C28 N4 1.305(9) . ?
C28 C29 1.371(10) . ?
C28 N6 1.436(9) . ?
C29 C30 1.385(12) . ?
C30 C31 1.383(13) . ?
C31 C32 1.356(12) . ?
C32 N4 1.341(10) . ?
F1 P1 1.550(8) . ?
F2 P1 1.474(8) . ?
F3 P1 1.408(11) . ?
F4 P1 1.455(12) . ?
F5 P1 1.434(9) . ?
F6 P1 1.468(8) . ?
